data_7240954
loop_
_publ_author_name
'Richardson, Jonathan G.'
'Benjamin, Helen'
'Moggach, Stephen A.'
'Warren, Lisette R.'
'Warren, Mark R.'
'Allan, David R.'
'Saunders, Lucy K.'
'Morrison, Carole A.'
'Robertson, Neil'

_publ_section_title
;
 Probing the structural and electronic response of Magnus green salt
 compounds [Pt(NH<sub>2</sub>R)<sub>4</sub>][PtCl<sub>4</sub>] (R = H,
 CH<sub>3</sub>) to pressure.
;
_journal_issue 31
_journal_name_full 'Physical chemistry chemical physics : PCCP'
_journal_page_first 17668
_journal_page_last 17676
_journal_paper_doi 10.1039/d0cp03280h
_journal_volume 22
_journal_year 2020
_chemical_formula_moiety 'C4 H20 N4 Pt, Cl4 Pt'
_chemical_formula_sum 'C4 H20 Cl4 N4 Pt2'
_chemical_formula_weight 656.22
_space_group_IT_number 128
_space_group_name_Hall '-P 4 2n'
_space_group_name_H-M_alt 'P 4/m n c'
_symmetry_cell_setting tetragonal
_symmetry_space_group_name_Hall '-P 4 2n'
_symmetry_space_group_name_H-M 'P 4/m n c'
_atom_sites_solution_hydrogens difmap
_atom_sites_solution_primary direct
_audit_creation_date 2020-06-11
_audit_creation_method CRYSTALS_ver_14.61_build_6999
_audit_update_record
;
2020-06-15 deposited with the CCDC.	2020-07-24 downloaded from the CCDC.
;
_cell_angle_alpha 90
_cell_angle_beta 90
_cell_angle_gamma 90
_cell_formula_units_Z 2
_cell_length_a 10.2482(7)
_cell_length_b 10.2482(7)
_cell_length_c 6.4309(9)
_cell_measurement_reflns_used 598
_cell_measurement_temperature 293
_cell_measurement_theta_max 17
_cell_measurement_theta_min 3
_cell_volume 675.41(11)
_computing_cell_refinement 'USER DEFINED CELL REFINEMENT'
_computing_data_collection 'USER DEFINED DATA COLLECTION'
_computing_data_reduction
; 
 CrysAlisPro (Rigaku Oxford Diffraction, 2017) 
;
_computing_molecular_graphics 'CAMERON (Watkin et al., 1996)'
_computing_publication_material 'CRYSTALS (Betteridge et al., 2003)'
_computing_structure_refinement 'CRYSTALS (Betteridge et al., 2003)'
_computing_structure_solution 'SIR92 (Altomare et al., 1994)'
_diffrn_ambient_pressure 580000
_diffrn_ambient_temperature 293
_diffrn_detector 'CCD plate'
_diffrn_measured_fraction_theta_full 0.939
_diffrn_measured_fraction_theta_max 0.916
_diffrn_measurement_device 'abstract diffractometer'
_diffrn_measurement_device_type 'dectris-CrysAlisPro-abstract goniometer imported dectris images'
_diffrn_measurement_method \w
_diffrn_radiation_monochromator synchrotron
_diffrn_radiation_probe x-ray
_diffrn_radiation_type synchrotron
_diffrn_radiation_wavelength 0.48590
_diffrn_reflns_av_R_equivalents 0.068
_diffrn_reflns_limit_h_max 12
_diffrn_reflns_limit_h_min -12
_diffrn_reflns_limit_k_max 8
_diffrn_reflns_limit_k_min -8
_diffrn_reflns_limit_l_max 7
_diffrn_reflns_limit_l_min -7
_diffrn_reflns_number 1808
_diffrn_reflns_theta_full 13.099
_diffrn_reflns_theta_max 16.794
_diffrn_reflns_theta_min 2.556
_diffrn_source synchrotron
_diffrn_standards_number 0
_exptl_absorpt_coefficient_mu 7.945
_exptl_absorpt_correction_T_max 0.90
_exptl_absorpt_correction_T_min 0.61
_exptl_absorpt_correction_type multi-scan
_exptl_absorpt_process_details 'DENZO/SCALEPACK (Otwinowski & Minor, 1997)'
_exptl_crystal_colour green
_exptl_crystal_density_diffrn 3.227
_exptl_crystal_density_method 'not measured'
_exptl_crystal_description needle
_exptl_crystal_F_000 592
_exptl_crystal_size_max 0.100
_exptl_crystal_size_mid 0.010
_exptl_crystal_size_min 0.005
_refine_diff_density_max 4.33
_refine_diff_density_min -3.99
_refine_ls_extinction_method None
_refine_ls_goodness_of_fit_ref 0.9624
_refine_ls_hydrogen_treatment constr
_refine_ls_matrix_type full
_refine_ls_number_parameters 19
_refine_ls_number_reflns 303
_refine_ls_number_restraints 9
_refine_ls_R_factor_all 0.0780
_refine_ls_R_factor_gt 0.0574
_refine_ls_shift/su_max 0.0000151
_refine_ls_shift/su_mean 0.0000019
_refine_ls_structure_factor_coef Fsqd
_refine_ls_weighting_details
;
 Method= Modified Sheldrick 
 w=1/[\s^2^(F^2^) + ( 0.14P)^2^ + 4.34P] 
 ,where P=(max(Fo^2^,0) + 2Fc^2^)/3 
;
_refine_ls_weighting_scheme calc
_refine_ls_wR_factor_all 0.2430
_refine_ls_wR_factor_gt 0.1735
_refine_ls_wR_factor_ref 0.2020
_reflns_limit_h_max 8
_reflns_limit_h_min 0
_reflns_limit_k_max 12
_reflns_limit_k_min 0
_reflns_limit_l_max 7
_reflns_limit_l_min 0
_reflns_number_gt 190
_reflns_number_total 306
_reflns_threshold_expression I>2.0\s(I)
_oxford_diffrn_Wilson_B_factor 0.00
_oxford_diffrn_Wilson_scale 0.00
_oxford_refine_ls_r_factor_ref 0.0684
_oxford_refine_ls_scale 0.2178(9)
_oxford_reflns_number_all 304
_cod_data_source_file d0cp03280h2.cif
_cod_data_source_block MagNMe_058GPa
_cod_depositor_comments 'Adding full bibliography for 7240937--7240954.cif.'
_cod_original_cell_volume 675.41(14)
_cod_original_sg_symbol_Hall '-P 4 2n '
_cod_original_sg_symbol_H-M 'P 4/m n c '
_cod_database_code 7240954
_oxford_refine_reflns_threshold_expression_ref I>-3.0\s(I)

loop_
_symmetry_equiv_pos_as_xyz
x,y,z
-x,-y,-z
-y,x,z
y,-x,-z
-x,-y,z
x,y,-z
y,-x,z
-y,x,-z
-x+1/2,y+1/2,z+1/2
x+1/2,-y+1/2,-z+1/2
y+1/2,x+1/2,z+1/2
-y+1/2,-x+1/2,-z+1/2
x+1/2,-y+1/2,z+1/2
-x+1/2,y+1/2,-z+1/2
-y+1/2,-x+1/2,z+1/2
y+1/2,x+1/2,-z+1/2

loop_
_atom_site_label
_atom_site_type_symbol
_atom_site_fract_x
_atom_site_fract_y
_atom_site_fract_z
_atom_site_U_iso_or_equiv
_atom_site_occupancy
_atom_site_adp_type
_atom_site_refinement_flags_posn
_atom_site_refinement_flags_adp
_atom_site_refinement_flags_occupancy
_atom_site_disorder_assembly
_atom_site_disorder_group
_atom_site_attached_hydrogens
Pt2 Pt 0.5000 0.5000 0.5000 0.0214 1.0000 Uani S T . . . .
Pt1 Pt 0.5000 0.5000 0.0000 0.0209 1.0000 Uani S T . . . .
N1 N 0.6741(11) 0.6033(12) -0.0000 0.0348 1.0000 Uani DS TU . . . .
Cl1 Cl 0.6036 0.7002 0.5000 0.0407 1.0000 Uani . . . . . .
C1 C 0.8027(14) 0.5396(14) 0.0000 0.0414 1.0000 Uani DS TU . . . .
H11 H 0.8680 0.6044 0.0000 0.0530 1.0000 Uiso RS . . . . .
H12 H 0.8114 0.4872 0.1197 0.0530 1.0000 Uiso R . . . . .
H13 H 0.6719 0.6531 0.1121 0.0394 1.0000 Uiso R . . . . .

loop_
_atom_site_aniso_label
_atom_site_aniso_U_11
_atom_site_aniso_U_22
_atom_site_aniso_U_33
_atom_site_aniso_U_23
_atom_site_aniso_U_13
_atom_site_aniso_U_12
Pt2 0.0200(8) 0.0200(8) 0.0242(13) 0.0000 0.0000 0.0000
Pt1 0.0197(8) 0.0197(8) 0.0234(13) 0.0000 0.0000 0.0000
N1 0.029(6) 0.034(6) 0.041(5) 0.0000 0.0000 -0.002(5)
Cl1 0.0430 0.0327 0.0462 0.0000 0.0000 -0.0093
C1 0.032(7) 0.040(7) 0.052(7) 0.0000 0.0000 -0.002(6)

loop_
_atom_type_symbol
_atom_type_scat_dispersion_real
_atom_type_scat_dispersion_imag
_atom_type_scat_Cromer_Mann_a1
_atom_type_scat_Cromer_Mann_b1
_atom_type_scat_Cromer_Mann_a2
_atom_type_scat_Cromer_Mann_b2
_atom_type_scat_Cromer_Mann_a3
_atom_type_scat_Cromer_Mann_b3
_atom_type_scat_Cromer_Mann_a4
_atom_type_scat_Cromer_Mann_b4
_atom_type_scat_Cromer_Mann_c
_atom_type_scat_source
C 0.0006 0.0007 2.3100 20.8439 1.0200 10.2075 1.5886 0.5687 0.8650 51.6512 0.2156 'International Tables Vol C 4.2.6.8 and 6.1.1.4'
H 0.0000 0.0000 0.4930 10.5109 0.3229 26.1257 0.1402 3.1424 0.0408 57.7998 0.0030 'International Tables Vol C 4.2.6.8 and 6.1.1.4'
N 0.0016 0.0014 12.2126 0.0057 3.1322 9.8933 2.0125 28.9975 1.1663 0.5826 -11.5290 'International Tables Vol C 4.2.6.8 and 6.1.1.4'
Cl 0.0774 0.0739 11.4604 0.0104 7.1964 1.1662 6.2556 18.5194 1.6455 47.7784 -9.5574 'International Tables Vol C 4.2.6.8 and 6.1.1.4'
Pt -0.4376 4.5215 27.0059 1.5129 17.7639 8.8117 15.7131 0.4246 5.7837 38.6103 11.6883 'International Tables Vol C 4.2.6.8 and 6.1.1.4'

loop_
_geom_angle_atom_site_label_1
_geom_angle_site_symmetry_1
_geom_angle_atom_site_label_2
_geom_angle_site_symmetry_2
_geom_angle_atom_site_label_3
_geom_angle_site_symmetry_3
_geom_angle
_geom_angle_publ_flag
Cl1 2_666 Pt2 . Cl1 3_655 90.00 yes
Cl1 2_666 Pt2 . Cl1 4_566 90.00 yes
Cl1 3_655 Pt2 . Cl1 4_566 180.00 yes
Cl1 2_666 Pt2 . Cl1 . 180.00 yes
Cl1 3_655 Pt2 . Cl1 . 90.000(8) yes
Cl1 4_566 Pt2 . Cl1 . 90.00 yes
N1 3_655 Pt1 . N1 4_565 179.99 yes
N1 3_655 Pt1 . N1 2_665 90.000(8) yes
N1 4_565 Pt1 . N1 2_665 90.00 yes
N1 3_655 Pt1 . N1 . 90.00 yes
N1 4_565 Pt1 . N1 . 90.000(8) yes
N1 2_665 Pt1 . N1 . 179.99 yes
H13 6_555 N1 . Pt1 . 105.8 no
H13 6_555 N1 . C1 . 106.2 no
Pt1 . N1 . C1 . 122.9(9) yes
H13 6_555 N1 . H13 . 109.5 no
Pt1 . N1 . H13 . 105.8 no
C1 . N1 . H13 . 106.2 no
N1 . C1 . H12 6_555 109.8 no
N1 . C1 . H11 . 108.9 no
H12 6_555 C1 . H11 . 109.5 no
N1 . C1 . H12 . 109.8 no
H12 6_555 C1 . H12 . 109.5 no
H11 . C1 . H12 . 109.5 no

loop_
_geom_bond_atom_site_label_1
_geom_bond_site_symmetry_1
_geom_bond_atom_site_label_2
_geom_bond_site_symmetry_2
_geom_bond_distance
_geom_bond_publ_flag
Pt2 . Cl1 2_666 2.30997(13) yes
Pt2 . Cl1 3_655 2.30997(13) yes
Pt2 . Cl1 4_566 2.30997(13) yes
Pt2 . Cl1 . 2.30997(13) yes
Pt1 . N1 3_655 2.075(11) yes
Pt1 . N1 4_565 2.075(11) yes
Pt1 . N1 2_665 2.075(11) yes
Pt1 . N1 . 2.075(11) yes
N1 . H13 6_555 0.883 no
N1 . C1 . 1.471(16) yes
N1 . H13 . 0.883 no
C1 . H12 6_555 0.943 no
C1 . H11 . 0.943 no
C1 . H12 . 0.943 no
